data_4026634
loop_
_publ_author_name
'Wei-Ti Chuang'
'Cheng-Chih Hsieh'
'Chin-Hung Lai'
'Cheng-Hsuan Lai'
'Chun-Wei Shih'
'Kew-Yu Chen'
'Wen-Yi Hung'
'Yu-Hsiang Hsu'
'Pi-Tai Chou'

_publ_section_title
;
 Excited-State Intramolecular Proton Transfer Molecules Bearing o-Hydroxy
 Analogues of Green Fluorescent Protein Chromophore
;
_journal_name_full 'Journal of Organic Chemistry'
_journal_page_first 8189
_journal_page_last 8202
_journal_paper_doi 10.1021/jo2012384
_journal_volume 76
_journal_year 2011
_chemical_formula_moiety 'C13 H14 N2 O3'
_chemical_formula_sum 'C13 H14 N2 O3'
_chemical_formula_weight 246.26
_chemical_name_systematic
;
 ?
;
_space_group_IT_number 33
_symmetry_cell_setting orthorhombic
_symmetry_space_group_name_Hall 'P 2c -2n'
_symmetry_space_group_name_H-M 'P n a 21'
_atom_sites_solution_hydrogens geom
_atom_sites_solution_primary direct
_atom_sites_solution_secondary difmap
_audit_creation_method SHELXL-97
_cell_angle_alpha 90.00
_cell_angle_beta 90.00
_cell_angle_gamma 90.00
_cell_formula_units_Z 4
_cell_length_a 13.6037(10)
_cell_length_b 11.6379(9)
_cell_length_c 7.3569(4)
_cell_measurement_reflns_used 1885
_cell_measurement_temperature 150.0(1)
_cell_measurement_theta_max 24.2
_cell_measurement_theta_min 2.99
_cell_volume 1164.73(14)
_computing_cell_refinement 'Bruker SMART'
_computing_data_collection 'Bruker SMART'
_computing_data_reduction 'Bruker SAINT'
_computing_molecular_graphics 'Ortep-3 for Windows (Farrugia, 1997)'
_computing_publication_material 'WinGX publication routines (Farrugia, 1999)'
_computing_structure_refinement 'SHELXL-97 (Sheldrick, 1997)'
_computing_structure_solution 'SHELXS-97 (Sheldrick, 1997)'
_diffrn_ambient_temperature 150.0(1)
_diffrn_measured_fraction_theta_full 1.000
_diffrn_measured_fraction_theta_max 1.000
_diffrn_measurement_device_type 'CCD area detector'
_diffrn_measurement_method 'phi and omega scans'
_diffrn_radiation_monochromator graphite
_diffrn_radiation_source 'fine-focus sealed tube'
_diffrn_radiation_type MoK\a
_diffrn_radiation_wavelength 0.71073
_diffrn_reflns_av_R_equivalents 0.0415
_diffrn_reflns_av_sigmaI/netI 0.0730
_diffrn_reflns_limit_h_max 15
_diffrn_reflns_limit_h_min -16
_diffrn_reflns_limit_k_max 13
_diffrn_reflns_limit_k_min -13
_diffrn_reflns_limit_l_max 8
_diffrn_reflns_limit_l_min -8
_diffrn_reflns_number 9007
_diffrn_reflns_theta_full 25.02
_diffrn_reflns_theta_max 25.02
_diffrn_reflns_theta_min 2.30
_exptl_absorpt_coefficient_mu 0.101
_exptl_absorpt_correction_T_max 0.9993
_exptl_absorpt_correction_T_min 0.9377
_exptl_absorpt_correction_type multi-scan
_exptl_absorpt_process_details 'Bruker SADABS, 1996'
_exptl_crystal_colour red
_exptl_crystal_density_diffrn 1.404
_exptl_crystal_density_meas 0
_exptl_crystal_description prism
_exptl_crystal_F_000 520
_exptl_crystal_size_max 0.26
_exptl_crystal_size_mid 0.16
_exptl_crystal_size_min 0.08
_refine_diff_density_max 0.146
_refine_diff_density_min -0.140
_refine_diff_density_rms 0.033
_refine_ls_abs_structure_details 'Flack H D (1983), Acta Cryst. A39, 876-881'
_refine_ls_abs_structure_Flack 0.8(11)
_refine_ls_extinction_coef 0.0037(5)
_refine_ls_extinction_expression Fc^*^=kFc[1+0.001xFc^2^\l^3^/sin(2\q)]^-1/4^
_refine_ls_extinction_method SHELXL
_refine_ls_goodness_of_fit_ref 0.856
_refine_ls_hydrogen_treatment noref
_refine_ls_matrix_type full
_refine_ls_number_parameters 167
_refine_ls_number_reflns 2005
_refine_ls_number_restraints 1
_refine_ls_restrained_S_all 0.856
_refine_ls_R_factor_all 0.0504
_refine_ls_R_factor_gt 0.0312
_refine_ls_shift/su_max 0.000
_refine_ls_shift/su_mean 0.000
_refine_ls_structure_factor_coef Fsqd
_refine_ls_weighting_details 'calc w=1/[\s^2^(Fo^2^)+(0.0226P)^2^+0.0000P] where P=(Fo^2^+2Fc^2^)/3'
_refine_ls_weighting_scheme calc
_refine_ls_wR_factor_gt 0.0562
_refine_ls_wR_factor_ref 0.0582
_reflns_number_gt 1301
_reflns_number_total 2005
_reflns_threshold_expression >2sigma(I)
_cod_data_source_file jo2012384_si_002.cif
_cod_data_source_block i8589
_cod_database_code 4026634

loop_
_symmetry_equiv_pos_as_xyz
'x, y, z'
'-x, -y, z+1/2'
'x+1/2, -y+1/2, z'
'-x+1/2, y+1/2, z+1/2'

loop_
_atom_site_label
_atom_site_type_symbol
_atom_site_fract_x
_atom_site_fract_y
_atom_site_fract_z
_atom_site_U_iso_or_equiv
_atom_site_adp_type
_atom_site_occupancy
_atom_site_symmetry_multiplicity
_atom_site_calc_flag
_atom_site_refinement_flags
O1 O 0.94715(11) 0.09190(13) 0.5988(2) 0.0365(4) Uani 1 1 d .
O2 O 0.82704(11) -0.19244(14) -0.2861(2) 0.0363(4) Uani 1 1 d .
O3 O 0.59127(10) -0.00104(14) 0.24266(19) 0.0402(5) Uani 1 1 d .
H3 H 0.6206 0.0256 0.3305 0.060 Uiso 1 1 calc R
N10 N 0.79794(12) 0.14867(16) 0.7195(2) 0.0250(5) Uani 1 1 d .
N12 N 0.69174(11) 0.08449(17) 0.5090(2) 0.0273(5) Uani 1 1 d .
C1 C 0.81719(14) -0.0918(2) 0.0031(3) 0.0233(5) Uani 1 1 d .
H1 H 0.8853 -0.0896 0.0123 0.028 Uiso 1 1 calc R
C2 C 0.75959(15) -0.0433(2) 0.1436(3) 0.0214(6) Uani 1 1 d .
C3 C 0.65735(15) -0.04455(19) 0.1222(3) 0.0254(6) Uani 1 1 d .
C4 C 0.61688(15) -0.0944(2) -0.0319(3) 0.0293(6) Uani 1 1 d .
H4 H 0.5489 -0.0956 -0.0447 0.035 Uiso 1 1 calc R
C5 C 0.67352(15) -0.1417(2) -0.1648(3) 0.0298(6) Uani 1 1 d .
H5 H 0.6444 -0.1736 -0.2674 0.036 Uiso 1 1 calc R
C6 C 0.77479(15) -0.1419(2) -0.1461(3) 0.0251(6) Uani 1 1 d .
C7 C 0.81479(15) 0.0039(2) 0.2976(3) 0.0248(5) Uani 1 1 d .
H7 H 0.8825 -0.0052 0.2866 0.030 Uiso 1 1 calc R
C8 C 0.78779(15) 0.05738(19) 0.4505(3) 0.0242(6) Uani 1 1 d .
C9 C 0.85745(17) 0.0990(2) 0.5895(3) 0.0270(6) Uani 1 1 d .
C11 C 0.70130(15) 0.1372(2) 0.6658(3) 0.0262(6) Uani 1 1 d .
C13 C 0.83455(15) 0.20182(19) 0.8850(3) 0.0357(7) Uani 1 1 d .
H13A H 0.7816 0.2101 0.9702 0.054 Uiso 1 1 calc R
H13B H 0.8613 0.2761 0.8570 0.054 Uiso 1 1 calc R
H13C H 0.8849 0.1543 0.9369 0.054 Uiso 1 1 calc R
C14 C 0.61901(16) 0.18033(19) 0.7767(3) 0.0361(7) Uani 1 1 d .
H14A H 0.6243 0.2622 0.7891 0.054 Uiso 1 1 calc R
H14B H 0.6212 0.1453 0.8948 0.054 Uiso 1 1 calc R
H14C H 0.5579 0.1616 0.7186 0.054 Uiso 1 1 calc R
C15 C 0.93100(14) -0.1968(2) -0.2645(3) 0.0386(7) Uani 1 1 d .
H15A H 0.9596 -0.2367 -0.3657 0.058 Uiso 1 1 calc R
H15B H 0.9467 -0.2366 -0.1539 0.058 Uiso 1 1 calc R
H15C H 0.9567 -0.1200 -0.2593 0.058 Uiso 1 1 calc R

loop_
_atom_site_aniso_label
_atom_site_aniso_U_11
_atom_site_aniso_U_22
_atom_site_aniso_U_33
_atom_site_aniso_U_23
_atom_site_aniso_U_13
_atom_site_aniso_U_12
O1 0.0221(9) 0.0533(12) 0.0340(9) -0.0031(8) -0.0026(8) -0.0012(8)
O2 0.0286(9) 0.0527(12) 0.0276(10) -0.0058(9) -0.0005(8) -0.0010(8)
O3 0.0252(9) 0.0555(11) 0.0400(11) -0.0215(10) -0.0037(8) 0.0032(8)
N10 0.0274(11) 0.0309(12) 0.0168(11) -0.0036(10) -0.0006(10) -0.0040(9)
N12 0.0257(11) 0.0309(12) 0.0253(10) -0.0042(10) 0.0039(10) 0.0015(10)
C1 0.0216(12) 0.0244(13) 0.0238(12) 0.0026(12) -0.0016(12) 0.0000(12)
C2 0.0209(13) 0.0213(14) 0.0221(14) 0.0014(11) -0.0018(12) 0.0005(11)
C3 0.0260(14) 0.0242(15) 0.0260(14) 0.0014(12) 0.0037(12) 0.0024(12)
C4 0.0204(13) 0.0296(15) 0.0378(17) -0.0039(14) -0.0060(13) -0.0022(12)
C5 0.0305(15) 0.0333(17) 0.0257(14) -0.0016(12) -0.0079(12) -0.0027(13)
C6 0.0274(13) 0.0243(15) 0.0236(14) 0.0038(12) 0.0026(13) 0.0022(13)
C7 0.0203(13) 0.0234(14) 0.0306(13) 0.0004(11) 0.0038(12) 0.0014(13)
C8 0.0246(14) 0.0214(14) 0.0266(16) 0.0028(12) -0.0002(12) -0.0010(11)
C9 0.0295(14) 0.0290(15) 0.0226(14) 0.0054(12) 0.0005(13) -0.0050(13)
C11 0.0264(15) 0.0235(14) 0.0287(15) 0.0083(12) 0.0063(12) -0.0024(12)
C13 0.0413(15) 0.0368(17) 0.0289(16) 0.0023(13) -0.0003(12) -0.0093(14)
C14 0.0341(15) 0.0422(18) 0.0321(16) -0.0048(13) 0.0034(12) -0.0015(13)
C15 0.0304(15) 0.0547(17) 0.0309(15) -0.0099(14) 0.0023(12) 0.0014(13)

loop_
_atom_type_symbol
_atom_type_description
_atom_type_scat_dispersion_real
_atom_type_scat_dispersion_imag
_atom_type_scat_source
O O 0.0106 0.0060 'International Tables Vol C Tables 4.2.6.8 and 6.1.1.4'
N N 0.0061 0.0033 'International Tables Vol C Tables 4.2.6.8 and 6.1.1.4'
C C 0.0033 0.0016 'International Tables Vol C Tables 4.2.6.8 and 6.1.1.4'
H H 0.0000 0.0000 'International Tables Vol C Tables 4.2.6.8 and 6.1.1.4'

loop_
_geom_angle_atom_site_label_1
_geom_angle_atom_site_label_2
_geom_angle_atom_site_label_3
_geom_angle
C6 O2 C15 116.24(18)
C3 O3 H3 109.5
C11 N10 C9 108.67(18)
C11 N10 C13 127.43(19)
C9 N10 C13 123.89(18)
C11 N12 C8 106.29(17)
C6 C1 C2 121.46(19)
C6 C1 H1 119.3
C2 C1 H1 119.3
C3 C2 C1 117.7(2)
C3 C2 C7 126.9(2)
C1 C2 C7 115.48(18)
O3 C3 C4 115.20(18)
O3 C3 C2 125.4(2)
C4 C3 C2 119.4(2)
C5 C4 C3 122.1(2)
C5 C4 H4 119.0
C3 C4 H4 119.0
C4 C5 C6 119.5(2)
C4 C5 H5 120.2
C6 C5 H5 120.2
C1 C6 O2 124.16(18)
C1 C6 C5 119.8(2)
O2 C6 C5 116.0(2)
C8 C7 C2 133.1(2)
C8 C7 H7 113.4
C2 C7 H7 113.4
C7 C8 N12 127.94(19)
C7 C8 C9 124.0(2)
N12 C8 C9 108.05(19)
O1 C9 N10 125.0(2)
O1 C9 C8 131.0(2)
N10 C9 C8 103.93(18)
N12 C11 N10 113.04(19)
N12 C11 C14 124.79(19)
N10 C11 C14 122.2(2)
N10 C13 H13A 109.5
N10 C13 H13B 109.5
H13A C13 H13B 109.5
N10 C13 H13C 109.5
H13A C13 H13C 109.5
H13B C13 H13C 109.5
C11 C14 H14A 109.5
C11 C14 H14B 109.5
H14A C14 H14B 109.5
C11 C14 H14C 109.5
H14A C14 H14C 109.5
H14B C14 H14C 109.5
O2 C15 H15A 109.5
O2 C15 H15B 109.5
H15A C15 H15B 109.5
O2 C15 H15C 109.5
H15A C15 H15C 109.5
H15B C15 H15C 109.5

loop_
_geom_bond_atom_site_label_1
_geom_bond_atom_site_label_2
_geom_bond_distance
O1 C9 1.225(2)
O2 C6 1.383(3)
O2 C15 1.424(2)
O3 C3 1.360(2)
O3 H3 0.8200
N10 C11 1.379(2)
N10 C9 1.380(3)
N10 C13 1.454(3)
N12 C11 1.313(3)
N12 C8 1.411(2)
C1 C6 1.370(3)
C1 C2 1.414(3)
C1 H1 0.9300
C2 C3 1.400(3)
C2 C7 1.466(3)
C3 C4 1.387(3)
C4 C5 1.361(3)
C4 H4 0.9300
C5 C6 1.384(3)
C5 H5 0.9300
C7 C8 1.337(3)
C7 H7 0.9300
C8 C9 1.476(3)
C11 C14 1.474(3)
C13 H13A 0.9600
C13 H13B 0.9600
C13 H13C 0.9600
C14 H14A 0.9600
C14 H14B 0.9600
C14 H14C 0.9600
C15 H15A 0.9600
C15 H15B 0.9600
C15 H15C 0.9600

loop_
_cod_related_entry_id
_cod_related_entry_database
_cod_related_entry_code
1 ChemSpider 30659412
